data_7709143
loop_
_publ_author_name
'Frogley, Benjamin J.'
'Hill, Anthony F.'

_publ_section_title
;
 Arsinocarbyne reactivity.
;
_journal_issue 5
_journal_name_full 'Dalton transactions (Cambridge, England : 2003)'
_journal_page_first 1907
_journal_page_last 1917
_journal_paper_doi 10.1039/d1dt03790k
_journal_volume 51
_journal_year 2022
_chemical_formula_moiety 'C60 H64 As2 B2 Cl2 N12 O4 Pt W2'
_chemical_formula_sum 'C60 H64 As2 B2 Cl2 N12 O4 Pt W2'
_chemical_formula_weight 1822.38
_space_group_crystal_system monoclinic
_space_group_IT_number 15
_space_group_name_Hall '-C 2yc'
_space_group_name_H-M_alt 'C 1 2/c 1'
_atom_sites_solution_hydrogens mixed
_atom_sites_solution_primary dual
_audit_creation_date 2021-08-18
_audit_creation_method
;
Olex2 1.3
(compiled 2020.11.12 svn.r5f609507 for OlexSys, GUI svn.r6272)
;
_audit_update_record
;
2021-08-22 deposited with the CCDC.	2021-12-22 downloaded from the CCDC.
;
_cell_angle_alpha 90
_cell_angle_beta 97.722(3)
_cell_angle_gamma 90
_cell_formula_units_Z 4
_cell_length_a 18.6734(6)
_cell_length_b 10.6507(3)
_cell_length_c 33.0022(11)
_cell_measurement_reflns_used 3168
_cell_measurement_temperature 150.00(10)
_cell_measurement_theta_max 70.6640
_cell_measurement_theta_min 5.0310
_cell_volume 6504.1(4)
_computing_cell_refinement 'CrysAlisPro 1.171.40.82a (Rigaku OD, 2020)'
_computing_data_collection 'CrysAlisPro 1.171.40.82a (Rigaku OD, 2020)'
_computing_data_reduction 'CrysAlisPro 1.171.40.82a (Rigaku OD, 2020)'
_computing_molecular_graphics 'Olex2 1.3 (Dolomanov et al., 2009)'
_computing_publication_material 'Olex2 1.3 (Dolomanov et al., 2009)'
_computing_structure_refinement 'SHELXL 2018/3 (Sheldrick, 2015)'
_computing_structure_solution 'SHELXT 2014/5 (Sheldrick, 2014)'
_diffrn_ambient_environment N~2~
_diffrn_ambient_temperature 150.00(10)
_diffrn_detector 'CCD plate'
_diffrn_detector_area_resol_mean 8.1297
_diffrn_detector_type EosS2
_diffrn_measured_fraction_theta_full 0.985
_diffrn_measured_fraction_theta_max 0.962
_diffrn_measurement_details
;
List of Runs (angles in degrees, time in seconds):

  # Type    Start    End  Width  t~exp~   \w     \q     \k     \f   Frames
#--------------------------------------------------------------------------
  1  \w   -105.00 -21.00   1.00   20.00    --  -36.03 -38.00 120.00   84
  2  \w    -76.00  -6.00   1.00   20.00    --  -36.03 125.00  30.00   70
  3  \w     38.00  84.00   1.00   20.00    --   36.03-125.00 -60.00   46
  4  \w     31.00  89.00   1.00   20.00    --   36.03  57.00   0.00   58
  5  \w     54.00 144.00   1.00   60.00    --  105.15 -15.00 120.00   90
  6  \w     37.00 106.00   1.00   60.00    --  105.15 -95.00-150.00   69
  7  \w     94.00 165.00   1.00   60.00    --  105.15  61.00 -30.00   71
  8  \w     39.00 106.00   1.00   60.00    --  105.15-111.00  30.00   67
  9  \w    106.00 173.00   1.00   60.00    --  105.15  77.00  90.00   67
 10  \w     42.00 117.00   1.00   60.00    --  105.15 -77.00  60.00   75
;
_diffrn_measurement_device 'four-circle diffractometer'
_diffrn_measurement_device_type 'SuperNova, Dual, Cu at home/near, EosS2'
_diffrn_measurement_method '\w scans'
_diffrn_orient_matrix_type 'CrysAlisPro convention (1999,Acta A55,543-557)'
_diffrn_orient_matrix_UB_11 -0.0367578000
_diffrn_orient_matrix_UB_12 0.0109734000
_diffrn_orient_matrix_UB_13 -0.0445049000
_diffrn_orient_matrix_UB_21 -0.0095459000
_diffrn_orient_matrix_UB_22 0.1421667000
_diffrn_orient_matrix_UB_23 0.0058479000
_diffrn_orient_matrix_UB_31 0.0742044000
_diffrn_orient_matrix_UB_32 0.0236331000
_diffrn_orient_matrix_UB_33 -0.0142088000
_diffrn_radiation_monochromator mirror
_diffrn_radiation_probe x-ray
_diffrn_radiation_type 'Cu K\a'
_diffrn_radiation_wavelength 1.54184
_diffrn_reflns_av_R_equivalents 0.0287
_diffrn_reflns_av_unetI/netI 0.0492
_diffrn_reflns_Laue_measured_fraction_full 0.985
_diffrn_reflns_Laue_measured_fraction_max 0.962
_diffrn_reflns_limit_h_max 22
_diffrn_reflns_limit_h_min -13
_diffrn_reflns_limit_k_max 12
_diffrn_reflns_limit_k_min -12
_diffrn_reflns_limit_l_max 39
_diffrn_reflns_limit_l_min -40
_diffrn_reflns_number 10468
_diffrn_reflns_point_group_measured_fraction_full 0.985
_diffrn_reflns_point_group_measured_fraction_max 0.962
_diffrn_reflns_theta_full 67.684
_diffrn_reflns_theta_max 70.904
_diffrn_reflns_theta_min 4.780
_diffrn_source 'micro-focus sealed X-ray tube'
_diffrn_source_type 'SuperNova (Cu) X-ray Source'
_exptl_absorpt_coefficient_mu 12.661
_exptl_absorpt_correction_T_max 1.00000
_exptl_absorpt_correction_T_min 0.50656
_exptl_absorpt_correction_type multi-scan
_exptl_absorpt_process_details
;
CrysAlisPro 1.171.40.82a (Rigaku Oxford Diffraction, 2020)
Empirical absorption correction using spherical harmonics,
implemented in SCALE3 ABSPACK scaling algorithm.
;
_exptl_crystal_colour orange
_exptl_crystal_colour_primary orange
_exptl_crystal_density_diffrn 1.861
_exptl_crystal_description needle
_exptl_crystal_F_000 3504
_exptl_crystal_size_max 0.169
_exptl_crystal_size_mid 0.043
_exptl_crystal_size_min 0.027
_refine_diff_density_max 1.595
_refine_diff_density_min -1.021
_refine_diff_density_rms 0.130
_refine_ls_extinction_method none
_refine_ls_goodness_of_fit_ref 1.151
_refine_ls_hydrogen_treatment mixed
_refine_ls_matrix_type full
_refine_ls_number_parameters 394
_refine_ls_number_reflns 6028
_refine_ls_number_restraints 0
_refine_ls_restrained_S_all 1.151
_refine_ls_R_factor_all 0.0698
_refine_ls_R_factor_gt 0.0498
_refine_ls_shift/su_max 0.001
_refine_ls_shift/su_mean 0.000
_refine_ls_structure_factor_coef Fsqd
_refine_ls_weighting_details 'w=1/[\s^2^(Fo^2^)+(0.0303P)^2^+32.9052P] where P=(Fo^2^+2Fc^2^)/3'
_refine_ls_weighting_scheme calc
_refine_ls_wR_factor_gt 0.0983
_refine_ls_wR_factor_ref 0.1057
_reflns_Friedel_coverage 0.000
_reflns_number_gt 4671
_reflns_number_total 6028
_reflns_threshold_expression 'I > 2\s(I)'
_cod_data_source_file d1dt03790k2.cif
_cod_data_source_block Compound_4b
_cod_depositor_comments 'Adding full bibliography for 7709141--7709146.cif.'
_cod_database_code 7709143
_shelx_shelxl_version_number 2018/3
_chemical_oxdiff_formula 'C60 H64 As2 B2 Cl2 N12 O4 Pt W2'
_shelx_space_group_comment
;
The symmetry employed for this shelxl refinement is uniquely defined
by the following loop, which should always be used as a source of
symmetry information in preference to the above space-group names.
They are only intended as comments.
;
_reflns_odcompleteness_completeness 98.73
_reflns_odcompleteness_iscentric 1
_reflns_odcompleteness_theta 66.49
_olex2_refinement_description
;
1. Fixed Uiso
 At 1.2 times of:
  All C(H) groups
 At 1.5 times of:
  All C(H,H,H) groups
2.a Aromatic/amide H refined with riding coordinates:
 C11(H11), C5(H5), C15(H15), C6(H6), C18(H18), C13(H13), C7(H7), C23(H23),
 C8(H8), C28(H28), C9(H9), C14(H14), C12(H12)
2.b Idealised Me refined as rotating group:
 C21(H21A,H21B,H21C), C26(H26A,H26B,H26C), C30(H30A,H30B,H30C), C16(H16A,H16B,
 H16C), C25(H25A,H25B,H25C), C20(H20A,H20B,H20C)
;
_ins_header
;
TITL BF163E2_scale in C2/c 
REM C2/c (#15 in standard setting)
CELL 1.54184  18.673380  10.650748  33.002192  90.0000  97.7221  90.0000
ZERR    4.00   0.000572   0.000342   0.001115   0.0000   0.0031   0.0000
LATT  7
SYMM -x, y,-z+1/2 
SFAC C H B N O Cl As W Pt
UNIT 240.00 256.00 8.00 48.00 16.00 8.00 8.00 8.00 4.00
TREF
HKLF 4
END
;
_olex2_submission_special_instructions 'No special instructions were received'
_oxdiff_exptl_absorpt_empirical_details
;
Empirical correction (ABSPACK) includes:
- Absorption correction using spherical harmonics
- Frame scaling
;
_oxdiff_exptl_absorpt_empirical_full_max 1.692
_oxdiff_exptl_absorpt_empirical_full_min 0.746

loop_
_space_group_symop_operation_xyz
'x, y, z'
'-x, y, -z+1/2'
'x+1/2, y+1/2, z'
'-x+1/2, y+1/2, -z+1/2'
'-x, -y, -z'
'x, -y, z-1/2'
'-x+1/2, -y+1/2, -z'
'x+1/2, -y+1/2, z-1/2'

loop_
_atom_site_label
_atom_site_type_symbol
_atom_site_fract_x
_atom_site_fract_y
_atom_site_fract_z
_atom_site_U_iso_or_equiv
_atom_site_adp_type
_atom_site_occupancy
_atom_site_site_symmetry_order
_atom_site_calc_flag
_atom_site_refinement_flags_posn
_atom_site_refinement_flags_adp
_atom_site_refinement_flags_occupancy
_atom_site_disorder_assembly
_atom_site_disorder_group
Pt1 Pt 0.500000 0.50547(4) 0.250000 0.03379(12) Uani 1 2 d S T P . .
W1 W 0.60257(2) 0.51438(4) 0.39970(2) 0.03695(11) Uani 1 1 d . . . . .
As1 As 0.56964(5) 0.64491(8) 0.29387(3) 0.03215(19) Uani 1 1 d . . . . .
Cl1 Cl 0.43615(17) 0.3506(2) 0.21217(8) 0.0668(8) Uani 1 1 d . . . . .
O1 O 0.5205(5) 0.7532(8) 0.4251(2) 0.073(2) Uani 1 1 d . . . . .
C4 C 0.5352(4) 0.8123(8) 0.3033(2) 0.0369(18) Uani 1 1 d . . . . .
C11 C 0.7178(5) 0.7370(10) 0.3044(3) 0.052(2) Uani 1 1 d . . . . .
H11 H 0.705067 0.782217 0.326424 0.062 Uiso 1 1 calc R U . . .
N3 N 0.5107(4) 0.3858(7) 0.4014(2) 0.0405(16) Uani 1 1 d . . . . .
C5 C 0.4766(5) 0.8281(9) 0.3229(3) 0.054(2) Uani 1 1 d . . . . .
H5 H 0.451812 0.757972 0.330453 0.065 Uiso 1 1 calc R U . . .
N4 N 0.5182(4) 0.2749(7) 0.4229(2) 0.0454(18) Uani 1 1 d . . . . .
C19 C 0.6463(6) 0.3107(12) 0.5161(3) 0.064(3) Uani 1 1 d . . . . .
C21 C 0.4123(5) 0.5032(10) 0.3599(3) 0.054(2) Uani 1 1 d . . . . .
H21A H 0.420378 0.578471 0.375861 0.081 Uiso 1 1 calc R U . . .
H21B H 0.361447 0.492939 0.351313 0.081 Uiso 1 1 calc R U . . .
H21C H 0.437070 0.509103 0.336293 0.081 Uiso 1 1 calc R U . . .
C17 C 0.6502(6) 0.5140(11) 0.5012(3) 0.064(3) Uani 1 1 d . . . . .
C24 C 0.4541(5) 0.2160(10) 0.4206(3) 0.051(2) Uani 1 1 d . . . . .
N2 N 0.6239(5) 0.3275(8) 0.4758(2) 0.053(2) Uani 1 1 d . . . . .
C29 C 0.6762(6) 0.1295(10) 0.3946(3) 0.055(2) Uani 1 1 d . . . . .
C26 C 0.7430(5) 0.3985(11) 0.3411(3) 0.062(3) Uani 1 1 d . . . . .
H26A H 0.707288 0.431663 0.320232 0.094 Uiso 1 1 calc R U . . .
H26B H 0.780595 0.358429 0.328704 0.094 Uiso 1 1 calc R U . . .
H26C H 0.763194 0.465573 0.358455 0.094 Uiso 1 1 calc R U . . .
N6 N 0.6423(4) 0.2267(7) 0.4093(2) 0.0465(18) Uani 1 1 d . . . . .
C15 C 0.6864(6) 0.5972(10) 0.2482(3) 0.054(2) Uani 1 1 d . . . . .
H15 H 0.652066 0.550468 0.231662 0.065 Uiso 1 1 calc R U . . .
C6 C 0.4531(6) 0.9463(11) 0.3319(4) 0.066(3) Uani 1 1 d . . . . .
H6 H 0.413069 0.955041 0.345713 0.079 Uiso 1 1 calc R U . . .
C27 C 0.7084(5) 0.3046(10) 0.3662(3) 0.050(2) Uani 1 1 d . . . . .
N5 N 0.6601(4) 0.3370(7) 0.3909(2) 0.0434(17) Uani 1 1 d . . . . .
C30 C 0.6648(7) -0.0043(11) 0.4070(4) 0.079(3) Uani 1 1 d . . . . .
H30A H 0.674801 -0.011506 0.436205 0.119 Uiso 1 1 calc R U . . .
H30B H 0.696743 -0.058322 0.394551 0.119 Uiso 1 1 calc R U . . .
H30C H 0.615648 -0.028294 0.398136 0.119 Uiso 1 1 calc R U . . .
C2 C 0.5497(5) 0.6664(9) 0.4168(3) 0.045(2) Uani 1 1 d . . . . .
C18 C 0.6638(7) 0.4242(13) 0.5327(3) 0.074(4) Uani 1 1 d . . . . .
H18 H 0.681541 0.440200 0.559942 0.088 Uiso 1 1 calc R U . . .
C22 C 0.4403(4) 0.3928(9) 0.3852(3) 0.042(2) Uani 1 1 d . . . . .
C13 C 0.8068(6) 0.6758(13) 0.2634(4) 0.073(4) Uani 1 1 d . . . . .
H13 H 0.853581 0.682274 0.256853 0.088 Uiso 1 1 calc R U . . .
C10 C 0.6663(5) 0.6649(8) 0.2805(2) 0.0370(18) Uani 1 1 d . . . . .
C7 C 0.4876(6) 1.0485(9) 0.3210(3) 0.060(3) Uani 1 1 d . . . . .
H7 H 0.471926 1.128188 0.327245 0.072 Uiso 1 1 calc R U . . .
C23 C 0.4037(5) 0.2888(10) 0.3970(3) 0.057(3) Uani 1 1 d . . . . .
H23 H 0.354739 0.271445 0.390248 0.068 Uiso 1 1 calc R U . . .
C8 C 0.5456(7) 1.0348(9) 0.3006(4) 0.076(4) Uani 1 1 d . . . . .
H8 H 0.569203 1.105932 0.292780 0.091 Uiso 1 1 calc R U . . .
C28 C 0.7191(6) 0.1755(10) 0.3677(3) 0.056(3) Uani 1 1 d . . . . .
H28 H 0.749591 0.129452 0.353231 0.068 Uiso 1 1 calc R U . . .
C9 C 0.5703(6) 0.9174(9) 0.2911(3) 0.057(3) Uani 1 1 d . . . . .
H9 H 0.609737 0.909233 0.276857 0.069 Uiso 1 1 calc R U . . .
C14 C 0.7569(6) 0.5982(13) 0.2404(3) 0.072(3) Uani 1 1 d . . . . .
H14 H 0.771070 0.547705 0.219905 0.087 Uiso 1 1 calc R U . . .
C16 C 0.6602(7) 0.6532(12) 0.5035(3) 0.078(4) Uani 1 1 d . . . . .
H16A H 0.613817 0.693585 0.499834 0.117 Uiso 1 1 calc R U . . .
H16B H 0.687583 0.680174 0.482485 0.117 Uiso 1 1 calc R U . . .
H16C H 0.685629 0.675353 0.529801 0.117 Uiso 1 1 calc R U . . .
C25 C 0.4438(6) 0.0940(11) 0.4413(4) 0.070(3) Uani 1 1 d . . . . .
H25A H 0.468866 0.028842 0.428836 0.106 Uiso 1 1 calc R U . . .
H25B H 0.393261 0.074360 0.438695 0.106 Uiso 1 1 calc R U . . .
H25C H 0.462839 0.100385 0.469753 0.106 Uiso 1 1 calc R U . . .
C12 C 0.7879(6) 0.7415(11) 0.2953(3) 0.065(3) Uani 1 1 d . . . . .
H12 H 0.822190 0.790237 0.311175 0.079 Uiso 1 1 calc R U . . .
N1 N 0.6261(4) 0.4534(7) 0.4666(2) 0.0465(18) Uani 1 1 d . . . . .
C1 C 0.5852(4) 0.5756(7) 0.3476(2) 0.0333(16) Uani 1 1 d . . . . .
O2 O 0.7411(4) 0.6823(8) 0.4095(2) 0.066(2) Uani 1 1 d . . . . .
C3 C 0.6914(5) 0.6212(9) 0.4063(3) 0.046(2) Uani 1 1 d . . . . .
B1 B 0.5931(6) 0.2312(11) 0.4428(4) 0.052(3) Uani 1 1 d . . . . .
C20 C 0.6526(7) 0.1824(12) 0.5357(3) 0.088(4) Uani 1 1 d . . . . .
H20A H 0.606800 0.140327 0.530771 0.132 Uiso 1 1 calc R U . . .
H20B H 0.666808 0.191111 0.564588 0.132 Uiso 1 1 calc R U . . .
H20C H 0.688283 0.134088 0.524116 0.132 Uiso 1 1 calc R U . . .
H1 H 0.587(4) 0.129(8) 0.457(2) 0.04(2) Uiso 1 1 d . . . . .

loop_
_atom_site_aniso_label
_atom_site_aniso_U_11
_atom_site_aniso_U_22
_atom_site_aniso_U_33
_atom_site_aniso_U_23
_atom_site_aniso_U_13
_atom_site_aniso_U_12
Pt1 0.0393(2) 0.0244(2) 0.0359(2) 0.000 -0.00160(18) 0.000
W1 0.03692(19) 0.0408(2) 0.03156(18) 0.00522(17) -0.00118(14) -0.00480(18)
As1 0.0337(4) 0.0300(4) 0.0312(4) 0.0007(3) -0.0013(3) -0.0012(3)
Cl1 0.095(2) 0.0341(11) 0.0640(16) -0.0077(11) -0.0175(14) -0.0175(12)
O1 0.085(6) 0.065(5) 0.069(5) -0.012(4) 0.014(4) 0.009(4)
C4 0.038(4) 0.037(4) 0.034(4) -0.007(3) -0.002(3) 0.001(3)
C11 0.051(6) 0.056(6) 0.046(5) -0.006(4) -0.001(4) -0.011(5)
N3 0.034(4) 0.045(4) 0.040(4) 0.009(3) -0.003(3) -0.008(3)
C5 0.042(5) 0.041(5) 0.079(7) 0.001(5) 0.008(5) 0.000(4)
N4 0.042(4) 0.048(4) 0.045(4) 0.012(3) 0.001(3) -0.008(3)
C19 0.067(7) 0.075(8) 0.048(6) 0.017(5) -0.004(5) -0.028(6)
C21 0.042(5) 0.059(6) 0.059(5) 0.010(5) 0.001(4) 0.008(5)
C17 0.090(8) 0.068(7) 0.031(4) -0.005(5) -0.003(5) -0.024(6)
C24 0.050(5) 0.053(6) 0.052(6) 0.010(4) 0.005(4) -0.011(5)
N2 0.066(5) 0.056(5) 0.033(4) 0.018(4) -0.006(3) -0.008(4)
C29 0.054(6) 0.055(6) 0.053(6) 0.007(5) -0.007(5) 0.005(5)
C26 0.051(6) 0.081(8) 0.057(6) 0.018(6) 0.013(5) 0.011(6)
N6 0.046(4) 0.042(4) 0.049(4) 0.012(3) -0.001(3) 0.006(3)
C15 0.056(6) 0.068(7) 0.039(5) -0.001(5) 0.008(4) -0.003(5)
C6 0.055(6) 0.059(7) 0.087(8) 0.000(6) 0.023(6) 0.014(5)
C27 0.038(5) 0.063(6) 0.045(5) 0.013(5) -0.009(4) 0.010(4)
N5 0.043(4) 0.043(4) 0.043(4) 0.003(3) -0.001(3) -0.003(3)
C30 0.083(8) 0.051(6) 0.099(9) -0.004(7) -0.002(7) 0.006(6)
C2 0.051(5) 0.051(5) 0.033(4) -0.010(4) 0.000(4) -0.001(4)
C18 0.092(9) 0.097(9) 0.027(5) 0.018(5) -0.008(5) -0.023(7)
C22 0.027(4) 0.053(5) 0.046(5) 0.006(4) 0.003(3) -0.005(4)
C13 0.040(5) 0.111(11) 0.071(7) 0.024(7) 0.019(5) 0.002(6)
C10 0.046(5) 0.036(4) 0.029(4) 0.005(3) 0.006(3) -0.005(4)
C7 0.057(6) 0.038(5) 0.084(8) -0.011(5) 0.009(6) 0.009(5)
C23 0.044(5) 0.062(6) 0.061(6) 0.008(5) -0.003(5) -0.012(5)
C8 0.079(8) 0.028(5) 0.122(11) -0.008(6) 0.023(8) -0.008(5)
C28 0.054(6) 0.054(6) 0.057(6) 0.002(5) -0.008(5) 0.014(5)
C9 0.056(6) 0.039(5) 0.083(7) 0.001(5) 0.029(5) -0.006(4)
C14 0.065(7) 0.103(10) 0.052(6) 0.001(6) 0.017(5) 0.012(7)
C16 0.108(10) 0.088(9) 0.037(5) -0.009(6) 0.008(6) -0.040(8)
C25 0.065(7) 0.057(7) 0.089(8) 0.024(6) 0.009(6) -0.019(6)
C12 0.051(6) 0.072(7) 0.070(7) 0.007(6) -0.004(5) -0.025(6)
N1 0.060(5) 0.049(4) 0.029(3) 0.009(3) -0.001(3) -0.010(4)
C1 0.035(4) 0.030(4) 0.033(4) 0.006(3) -0.002(3) -0.003(3)
O2 0.060(4) 0.080(5) 0.058(4) 0.002(4) 0.004(3) -0.028(4)
C3 0.046(5) 0.046(5) 0.045(5) 0.006(4) 0.001(4) -0.008(4)
B1 0.049(6) 0.051(6) 0.052(6) 0.012(5) -0.006(5) -0.011(5)
C20 0.108(10) 0.088(9) 0.058(7) 0.039(7) -0.029(7) -0.021(8)

loop_
_atom_type_symbol
_atom_type_description
_atom_type_scat_dispersion_real
_atom_type_scat_dispersion_imag
_atom_type_scat_source
C C 0.0181 0.0091 'International Tables Vol C Tables 4.2.6.8 and 6.1.1.4'
H H 0.0000 0.0000 'International Tables Vol C Tables 4.2.6.8 and 6.1.1.4'
B B 0.0090 0.0039 'International Tables Vol C Tables 4.2.6.8 and 6.1.1.4'
N N 0.0311 0.0180 'International Tables Vol C Tables 4.2.6.8 and 6.1.1.4'
O O 0.0492 0.0322 'International Tables Vol C Tables 4.2.6.8 and 6.1.1.4'
Cl Cl 0.3639 0.7018 'International Tables Vol C Tables 4.2.6.8 and 6.1.1.4'
As As -0.9300 1.0051 'International Tables Vol C Tables 4.2.6.8 and 6.1.1.4'
W W -5.4734 5.5774 'International Tables Vol C Tables 4.2.6.8 and 6.1.1.4'
Pt Pt -4.5932 6.9264 'International Tables Vol C Tables 4.2.6.8 and 6.1.1.4'

loop_
_exptl_crystal_face_index_h
_exptl_crystal_face_index_k
_exptl_crystal_face_index_l
_exptl_crystal_face_perp_dist
-12 -1 9 0.0185
12 1 -9 0.0185
1 -7 3 0.0760
-1 7 -3 0.0760
-9 0 -11 0.0133
9 0 11 0.0133
10 1 -15 0.0175
-10 -1 15 0.0175

loop_
_geom_angle_atom_site_label_1
_geom_angle_atom_site_label_2
_geom_angle_atom_site_label_3
_geom_angle
_geom_angle_site_symmetry_1
_geom_angle_site_symmetry_3
_geom_angle_publ_flag
As1 Pt1 As1 101.30(5) . 2_655 ?
Cl1 Pt1 As1 85.12(7) . 2_655 ?
Cl1 Pt1 As1 173.43(7) . . ?
Cl1 Pt1 As1 173.43(7) 2_655 2_655 ?
Cl1 Pt1 As1 85.12(7) 2_655 . ?
Cl1 Pt1 Cl1 88.49(13) 2_655 . ?
N3 W1 N5 82.3(3) . . ?
N3 W1 N1 81.2(3) . . ?
N5 W1 N1 81.4(3) . . ?
C2 W1 N3 94.6(3) . . ?
C2 W1 N5 170.9(3) . . ?
C2 W1 N1 89.7(3) . . ?
C1 W1 N3 101.9(3) . . ?
C1 W1 N5 102.1(3) . . ?
C1 W1 C2 86.9(4) . . ?
C1 W1 N1 175.6(3) . . ?
C1 W1 C3 86.5(4) . . ?
C3 W1 N3 171.5(3) . . ?
C3 W1 N5 95.1(3) . . ?
C3 W1 C2 86.7(4) . . ?
C3 W1 N1 90.4(3) . . ?
C4 As1 Pt1 121.0(2) . . ?
C10 As1 Pt1 112.8(2) . . ?
C10 As1 C4 106.1(4) . . ?
C1 As1 Pt1 109.4(2) . . ?
C1 As1 C4 102.7(3) . . ?
C1 As1 C10 103.0(3) . . ?
C5 C4 As1 119.9(7) . . ?
C5 C4 C9 118.8(9) . . ?
C9 C4 As1 121.2(7) . . ?
C10 C11 H11 120.0 . . ?
C12 C11 H11 120.0 . . ?
C12 C11 C10 119.9(10) . . ?
N4 N3 W1 121.5(5) . . ?
C22 N3 W1 132.4(6) . . ?
C22 N3 N4 106.2(7) . . ?
C4 C5 H5 119.4 . . ?
C4 C5 C6 121.2(10) . . ?
C6 C5 H5 119.4 . . ?
N3 N4 B1 120.3(7) . . ?
C24 N4 N3 110.0(7) . . ?
C24 N4 B1 129.5(8) . . ?
N2 C19 C20 122.5(11) . . ?
C18 C19 N2 108.0(10) . . ?
C18 C19 C20 129.4(10) . . ?
H21A C21 H21B 109.5 . . ?
H21A C21 H21C 109.5 . . ?
H21B C21 H21C 109.5 . . ?
C22 C21 H21A 109.5 . . ?
C22 C21 H21B 109.5 . . ?
C22 C21 H21C 109.5 . . ?
C18 C17 C16 128.7(10) . . ?
N1 C17 C18 108.0(10) . . ?
N1 C17 C16 123.3(9) . . ?
N4 C24 C23 107.8(9) . . ?
N4 C24 C25 123.2(9) . . ?
C23 C24 C25 129.0(9) . . ?
C19 N2 N1 109.3(8) . . ?
C19 N2 B1 129.8(9) . . ?
N1 N2 B1 120.6(7) . . ?
N6 C29 C30 123.0(10) . . ?
N6 C29 C28 107.7(9) . . ?
C28 C29 C30 129.3(11) . . ?
H26A C26 H26B 109.5 . . ?
H26A C26 H26C 109.5 . . ?
H26B C26 H26C 109.5 . . ?
C27 C26 H26A 109.5 . . ?
C27 C26 H26B 109.5 . . ?
C27 C26 H26C 109.5 . . ?
C29 N6 N5 110.3(8) . . ?
C29 N6 B1 130.1(9) . . ?
N5 N6 B1 119.5(8) . . ?
C10 C15 H15 119.7 . . ?
C14 C15 H15 119.7 . . ?
C14 C15 C10 120.5(10) . . ?
C5 C6 H6 119.8 . . ?
C7 C6 C5 120.3(10) . . ?
C7 C6 H6 119.8 . . ?
N5 C27 C26 122.6(9) . . ?
N5 C27 C28 109.7(9) . . ?
C28 C27 C26 127.6(10) . . ?
N6 N5 W1 121.2(6) . . ?
C27 N5 W1 132.7(6) . . ?
C27 N5 N6 105.6(8) . . ?
C29 C30 H30A 109.5 . . ?
C29 C30 H30B 109.5 . . ?
C29 C30 H30C 109.5 . . ?
H30A C30 H30B 109.5 . . ?
H30A C30 H30C 109.5 . . ?
H30B C30 H30C 109.5 . . ?
O1 C2 W1 177.6(9) . . ?
C19 C18 C17 107.3(9) . . ?
C19 C18 H18 126.4 . . ?
C17 C18 H18 126.4 . . ?
N3 C22 C21 120.9(8) . . ?
N3 C22 C23 109.5(8) . . ?
C23 C22 C21 129.6(8) . . ?
C14 C13 H13 119.8 . . ?
C12 C13 H13 119.8 . . ?
C12 C13 C14 120.5(10) . . ?
C11 C10 As1 121.9(7) . . ?
C15 C10 As1 118.7(7) . . ?
C15 C10 C11 119.2(9) . . ?
C6 C7 H7 120.3 . . ?
C6 C7 C8 119.4(10) . . ?
C8 C7 H7 120.3 . . ?
C24 C23 C22 106.5(8) . . ?
C24 C23 H23 126.8 . . ?
C22 C23 H23 126.8 . . ?
C7 C8 H8 119.3 . . ?
C7 C8 C9 121.4(10) . . ?
C9 C8 H8 119.3 . . ?
C29 C28 C27 106.5(10) . . ?
C29 C28 H28 126.7 . . ?
C27 C28 H28 126.7 . . ?
C4 C9 H9 120.6 . . ?
C8 C9 C4 118.7(9) . . ?
C8 C9 H9 120.6 . . ?
C15 C14 C13 119.3(11) . . ?
C15 C14 H14 120.4 . . ?
C13 C14 H14 120.4 . . ?
C17 C16 H16A 109.5 . . ?
C17 C16 H16B 109.5 . . ?
C17 C16 H16C 109.5 . . ?
H16A C16 H16B 109.5 . . ?
H16A C16 H16C 109.5 . . ?
H16B C16 H16C 109.5 . . ?
C24 C25 H25A 109.5 . . ?
C24 C25 H25B 109.5 . . ?
C24 C25 H25C 109.5 . . ?
H25A C25 H25B 109.5 . . ?
H25A C25 H25C 109.5 . . ?
H25B C25 H25C 109.5 . . ?
C11 C12 H12 119.8 . . ?
C13 C12 C11 120.4(10) . . ?
C13 C12 H12 119.8 . . ?
C17 N1 W1 133.3(7) . . ?
C17 N1 N2 107.4(8) . . ?
N2 N1 W1 118.8(5) . . ?
W1 C1 As1 177.7(5) . . ?
O2 C3 W1 178.9(9) . . ?
N4 B1 N2 109.3(9) . . ?
N4 B1 H1 109(4) . . ?
N2 B1 H1 112(4) . . ?
N6 B1 N4 107.5(8) . . ?
N6 B1 N2 109.0(8) . . ?
N6 B1 H1 111(4) . . ?
C19 C20 H20A 109.5 . . ?
C19 C20 H20B 109.5 . . ?
C19 C20 H20C 109.5 . . ?
H20A C20 H20B 109.5 . . ?
H20A C20 H20C 109.5 . . ?
H20B C20 H20C 109.5 . . ?

loop_
_geom_bond_atom_site_label_1
_geom_bond_atom_site_label_2
_geom_bond_distance
_geom_bond_site_symmetry_2
_geom_bond_publ_flag
Pt1 As1 2.3424(9) . ?
Pt1 As1 2.3424(9) 2_655 ?
Pt1 Cl1 2.302(2) 2_655 ?
Pt1 Cl1 2.302(2) . ?
W1 N3 2.202(7) . ?
W1 N5 2.212(8) . ?
W1 C2 2.016(10) . ?
W1 N1 2.287(7) . ?
W1 C1 1.827(8) . ?
W1 C3 1.999(9) . ?
As1 C4 1.934(8) . ?
As1 C10 1.928(8) . ?
As1 C1 1.906(8) . ?
O1 C2 1.126(12) . ?
C4 C5 1.355(12) . ?
C4 C9 1.384(13) . ?
C11 H11 0.9300 . ?
C11 C10 1.389(12) . ?
C11 C12 1.383(14) . ?
N3 N4 1.375(10) . ?
N3 C22 1.353(10) . ?
C5 H5 0.9300 . ?
C5 C6 1.379(14) . ?
N4 C24 1.345(11) . ?
N4 B1 1.535(13) . ?
C19 N2 1.351(11) . ?
C19 C18 1.350(17) . ?
C19 C20 1.510(15) . ?
C21 H21A 0.9600 . ?
C21 H21B 0.9600 . ?
C21 H21C 0.9600 . ?
C21 C22 1.495(12) . ?
C17 C18 1.412(15) . ?
C17 C16 1.495(16) . ?
C17 N1 1.336(11) . ?
C24 C23 1.376(14) . ?
C24 C25 1.493(13) . ?
N2 N1 1.377(11) . ?
N2 B1 1.549(14) . ?
C29 N6 1.337(13) . ?
C29 C30 1.505(15) . ?
C29 C28 1.366(15) . ?
C26 H26A 0.9600 . ?
C26 H26B 0.9600 . ?
C26 H26C 0.9600 . ?
C26 C27 1.497(14) . ?
N6 N5 1.382(10) . ?
N6 B1 1.533(14) . ?
C15 H15 0.9300 . ?
C15 C10 1.379(12) . ?
C15 C14 1.375(14) . ?
C6 H6 0.9300 . ?
C6 C7 1.340(15) . ?
C27 N5 1.341(12) . ?
C27 C28 1.389(14) . ?
C30 H30A 0.9600 . ?
C30 H30B 0.9600 . ?
C30 H30C 0.9600 . ?
C18 H18 0.9300 . ?
C22 C23 1.385(13) . ?
C13 H13 0.9300 . ?
C13 C14 1.393(17) . ?
C13 C12 1.348(16) . ?
C7 H7 0.9300 . ?
C7 C8 1.357(16) . ?
C23 H23 0.9300 . ?
C8 H8 0.9300 . ?
C8 C9 1.383(14) . ?
C28 H28 0.9300 . ?
C9 H9 0.9300 . ?
C14 H14 0.9300 . ?
C16 H16A 0.9600 . ?
C16 H16B 0.9600 . ?
C16 H16C 0.9600 . ?
C25 H25A 0.9600 . ?
C25 H25B 0.9600 . ?
C25 H25C 0.9600 . ?
C12 H12 0.9300 . ?
O2 C3 1.127(11) . ?
B1 H1 1.19(9) . ?
C20 H20A 0.9600 . ?
C20 H20B 0.9600 . ?
C20 H20C 0.9600 . ?

loop_
_geom_torsion_atom_site_label_1
_geom_torsion_atom_site_label_2
_geom_torsion_atom_site_label_3
_geom_torsion_atom_site_label_4
_geom_torsion
_geom_torsion_site_symmetry_1
_geom_torsion_site_symmetry_2
_geom_torsion_site_symmetry_3
_geom_torsion_site_symmetry_4
_geom_torsion_publ_flag
W1 N3 N4 C24 177.5(6) . . . . ?
W1 N3 N4 B1 -6.3(11) . . . . ?
W1 N3 C22 C21 1.1(14) . . . . ?
W1 N3 C22 C23 -177.1(7) . . . . ?
As1 C4 C5 C6 176.6(8) . . . . ?
As1 C4 C9 C8 -176.6(9) . . . . ?
C4 C5 C6 C7 0.8(18) . . . . ?
N3 N4 C24 C23 0.4(12) . . . . ?
N3 N4 C24 C25 -179.0(10) . . . . ?
N3 N4 B1 N2 62.9(11) . . . . ?
N3 N4 B1 N6 -55.3(12) . . . . ?
N3 C22 C23 C24 -0.9(12) . . . . ?
C5 C4 C9 C8 2.0(16) . . . . ?
C5 C6 C7 C8 0.5(19) . . . . ?
N4 N3 C22 C21 179.3(8) . . . . ?
N4 N3 C22 C23 1.2(11) . . . . ?
N4 C24 C23 C22 0.3(12) . . . . ?
C19 N2 N1 W1 173.9(7) . . . . ?
C19 N2 N1 C17 0.4(12) . . . . ?
C19 N2 B1 N4 122.8(11) . . . . ?
C19 N2 B1 N6 -120.0(11) . . . . ?
C21 C22 C23 C24 -178.9(10) . . . . ?
C24 N4 B1 N2 -121.7(11) . . . . ?
C24 N4 B1 N6 120.1(11) . . . . ?
N2 C19 C18 C17 1.0(15) . . . . ?
C29 N6 N5 W1 170.4(6) . . . . ?
C29 N6 N5 C27 -2.9(10) . . . . ?
C29 N6 B1 N4 -117.2(11) . . . . ?
C29 N6 B1 N2 124.4(10) . . . . ?
C26 C27 N5 W1 9.3(13) . . . . ?
C26 C27 N5 N6 -178.5(8) . . . . ?
C26 C27 C28 C29 -180.0(9) . . . . ?
N6 C29 C28 C27 -1.3(11) . . . . ?
C6 C7 C8 C9 -1(2) . . . . ?
N5 N6 B1 N4 66.2(10) . . . . ?
N5 N6 B1 N2 -52.2(11) . . . . ?
N5 C27 C28 C29 -0.5(11) . . . . ?
C30 C29 N6 N5 -176.8(9) . . . . ?
C30 C29 N6 B1 6.4(16) . . . . ?
C30 C29 C28 C27 178.0(11) . . . . ?
C18 C19 N2 N1 -0.9(13) . . . . ?
C18 C19 N2 B1 -175.6(11) . . . . ?
C18 C17 N1 W1 -171.9(8) . . . . ?
C18 C17 N1 N2 0.2(13) . . . . ?
C22 N3 N4 C24 -1.0(10) . . . . ?
C22 N3 N4 B1 175.2(9) . . . . ?
C10 C11 C12 C13 -0.4(17) . . . . ?
C10 C15 C14 C13 -4.8(18) . . . . ?
C7 C8 C9 C4 -1(2) . . . . ?
C28 C29 N6 N5 2.6(11) . . . . ?
C28 C29 N6 B1 -174.2(9) . . . . ?
C28 C27 N5 W1 -170.2(6) . . . . ?
C28 C27 N5 N6 2.0(10) . . . . ?
C9 C4 C5 C6 -2.0(16) . . . . ?
C14 C15 C10 As1 -173.0(9) . . . . ?
C14 C15 C10 C11 1.7(15) . . . . ?
C14 C13 C12 C11 -2.8(19) . . . . ?
C16 C17 C18 C19 179.6(13) . . . . ?
C16 C17 N1 W1 7.7(18) . . . . ?
C16 C17 N1 N2 179.9(11) . . . . ?
C25 C24 C23 C22 179.6(11) . . . . ?
C12 C11 C10 As1 175.4(8) . . . . ?
C12 C11 C10 C15 0.9(15) . . . . ?
C12 C13 C14 C15 5.3(19) . . . . ?
N1 C17 C18 C19 -0.8(15) . . . . ?
N1 N2 B1 N4 -51.4(12) . . . . ?
N1 N2 B1 N6 65.9(12) . . . . ?
B1 N4 C24 C23 -175.3(10) . . . . ?
B1 N4 C24 C25 5.3(17) . . . . ?
B1 N2 N1 W1 -10.8(12) . . . . ?
B1 N2 N1 C17 175.7(9) . . . . ?
B1 N6 N5 W1 -12.4(10) . . . . ?
B1 N6 N5 C27 174.3(8) . . . . ?
C20 C19 N2 N1 -177.9(11) . . . . ?
C20 C19 N2 B1 7.4(19) . . . . ?
C20 C19 C18 C17 177.7(13) . . . . ?

loop_
_exptl_oxdiff_crystal_face_indexfrac_h
_exptl_oxdiff_crystal_face_indexfrac_k
_exptl_oxdiff_crystal_face_indexfrac_l
_exptl_oxdiff_crystal_face_x
_exptl_oxdiff_crystal_face_y
_exptl_oxdiff_crystal_face_z
-11.5514 -0.5267 8.8883 0.0233 0.0874 -0.9959
11.5514 0.5267 -8.8883 -0.0233 -0.0874 0.9959
1.1533 -6.8262 2.5483 -0.2307 -0.9666 -0.1120
-1.1533 6.8262 -2.5483 0.2307 0.9666 0.1120
-9.4025 -0.3127 -11.1132 0.8368 -0.0197 -0.5472
9.4025 0.3127 11.1132 -0.8368 0.0197 0.5472
9.6533 1.1777 -14.5924 0.3075 -0.0101 0.9515
-9.6533 -1.1777 14.5924 -0.3075 0.0101 -0.9515
